data_7702293
loop_
_publ_author_name
'Inamur Rahaman Laskar'
'Golam Mostafa'
'Tapas Kumar Maji'
'Debasis Das'
'Alan J. Welch'
'Nirmalendu Ray Chaudhuri'

_publ_section_title
;
 Flexibility in co-ordinative behaviour of
 N-(3-hydroxypropyl)ethane-1,2-diamine toward cadmium(ii) halides:
 syntheses, crystal structures and solid state thermal studies
;
_journal_name_full 'Journal of the Chemical Society, Dalton Transactions'
_journal_page_first 1066
_journal_page_last 1071
_journal_paper_doi 10.1039/B105984J
_journal_year 2002
_chemical_compound_source 'see text'
_chemical_formula_moiety 'C5 H14 Cd Cl2 N2 O'
_chemical_formula_sum 'C5 H14 Cd Cl2 N2 O'
_chemical_formula_weight 301.49
_space_group_IT_number 14
_space_group_name_Hall '-P 2ybc'
_space_group_name_H-M_alt 'P 1 21/c 1'
_symmetry_cell_setting monoclinic
_symmetry_space_group_name_Hall '-P 2ybc'
_symmetry_space_group_name_H-M 'P 1 21/c 1'
_cell_angle_alpha 90
_cell_angle_beta 95.97(2)
_cell_angle_gamma 90
_cell_formula_units_Z 4
_cell_length_a 8.0338(9)
_cell_length_b 9.4550(1)
_cell_length_c 13.122(4)
_cell_measurement_reflns_used 25
_cell_measurement_temperature 293
_cell_measurement_theta_max 61
_cell_measurement_theta_min 5
_cell_volume 991.3(3)
_computing_cell_refinement 'CAD4 Software (Enraf-Nonius, 1989)'
_computing_data_collection 'CAD4 Software (Enraf-Nonius, 1989)'
_computing_data_reduction 'HELENA (Spek, 1997)'
_computing_molecular_graphics 'PLATON-99 (SPEK, 1999) & ZORTEP (Zsolnai, 1995)'
_computing_publication_material 'PLATON (Spek, 1999)'
_computing_structure_refinement 'SHELXL-93 (Sheldrick, 1993)'
_computing_structure_solution 'SHELXS-86 (Sheldrick, 1990)'
_diffrn_ambient_temperature 293
_diffrn_measured_fraction_theta_full 1.00
_diffrn_measured_fraction_theta_max 1.00
_diffrn_measurement_device_type 'CAD4 Enraf-Nonius diffractometer'
_diffrn_measurement_method \w-2\q
_diffrn_radiation_monochromator graphite
_diffrn_radiation_source 'fine-focus sealed tube'
_diffrn_radiation_type 'Cu K\a'
_diffrn_radiation_wavelength 1.54180
_diffrn_reflns_av_R_equivalents 0.0542
_diffrn_reflns_av_sigmaI/netI 0.0307
_diffrn_reflns_limit_h_max 10
_diffrn_reflns_limit_h_min 0
_diffrn_reflns_limit_k_max 11
_diffrn_reflns_limit_k_min 0
_diffrn_reflns_limit_l_max 16
_diffrn_reflns_limit_l_min -16
_diffrn_reflns_number 2186
_diffrn_reflns_reduction_process
;
?
;
_diffrn_reflns_theta_full 74.95
_diffrn_reflns_theta_max 74.95
_diffrn_reflns_theta_min 5.54
_diffrn_standards_interval_count 100
_diffrn_standards_number 3
_exptl_absorpt_coefficient_mu 22.229
_exptl_absorpt_correction_T_max 0.997
_exptl_absorpt_correction_T_min 0.556
_exptl_absorpt_correction_type psi-scan
_exptl_absorpt_process_details '(North, Phillips & Mathews, 1968)'
_exptl_crystal_colour colourless
_exptl_crystal_density_diffrn 2.020
_exptl_crystal_density_method 'Not Measured'
_exptl_crystal_description paralleopiped
_exptl_crystal_F_000 592
_exptl_crystal_size_max 0.75
_exptl_crystal_size_mid 0.60
_exptl_crystal_size_min 0.53
_refine_diff_density_max 2.374
_refine_diff_density_min -4.200
_refine_diff_density_rms 0.319
_refine_ls_abs_structure_Flack none
_refine_ls_extinction_coef 0.0081(6)
_refine_ls_extinction_expression FC^*^=KFC[1+0.001XFC^2^\L^3^/SIN(2\Q)]^-1/4^
_refine_ls_extinction_method shelxl
_refine_ls_goodness_of_fit_ref 1.030
_refine_ls_hydrogen_treatment noref
_refine_ls_matrix_type full
_refine_ls_number_parameters 101
_refine_ls_number_reflns 2040
_refine_ls_number_restraints 0
_refine_ls_restrained_S_all 1.025
_refine_ls_R_factor_all 0.0884
_refine_ls_R_factor_gt 0.0581
_refine_ls_shift/su_max -0.001
_refine_ls_shift/su_mean 0.000
_refine_ls_structure_factor_coef Fsqd
_refine_ls_weighting_details 'w=1/[\s^2^(Fo^2^)+(0.1267P)^2^+1.2020P] where P=(Fo^2^+2Fc^2^)/3'
_refine_ls_weighting_scheme calc
_refine_ls_wR_factor_gt 0.1443
_refine_ls_wR_factor_ref 0.1447
_reflns_number_gt 2011
_reflns_number_total 2040
_reflns_threshold_expression I>2\\s(I)
_cod_data_source_file b105984j.cif
_cod_data_source_block complex1
_cod_depositor_comments
;
The following automatic conversions were performed:

data item '_symmetry_cell_setting' value 'Monoclinic' was changed to
'monoclinic' in accordance with the built-in table derived from the
CIF Core dictionary named 'cif_core.dic' version 2.4.5 last updated
on 2014-11-21.

data item '_refine_ls_weighting_scheme' value 'calc
w=1/[\s^2^(Fo^2^)+(0.1267P)^2^+1.2020P] where P=(Fo^2^+2Fc^2^)/3' was
changed to 'calc'. A new data item '_refine_ls_weighting_details' was
created with the value set to
'w=1/[\s^2^(Fo^2^)+(0.1267P)^2^+1.2020P] where P=(Fo^2^+2Fc^2^)/3'.

Automatic conversion script
Id: cif_fix_values 6909 2019-04-08 15:41:33Z antanas 
;
_cod_original_sg_symbol_H-M 'P 21/c'
_cod_database_code 7702293

loop_
_symmetry_equiv_pos_as_xyz
x,y,z
-x,1/2+y,1/2-z
-x,-y,-z
x,1/2-y,1/2+z

loop_
_atom_site_aniso_label
_atom_site_aniso_U_11
_atom_site_aniso_U_22
_atom_site_aniso_U_33
_atom_site_aniso_U_23
_atom_site_aniso_U_13
_atom_site_aniso_U_12
Cd1 0.0084(3) 0.0112(3) 0.0126(3) 0.0003(1) -0.0089(2) -0.0010(1)
Cl2 0.0080(5) 0.0139(5) 0.0259(6) 0.0005(4) -0.0059(4) 0.0034(3)
Cl3 0.0150(5) 0.0116(5) 0.0129(5) 0.0004(3) -0.0096(4) -0.0070(3)
O 0.0154(14) 0.0182(15) 0.0183(14) 0.0026(11) -0.0072(11) -0.0028(11)
N1 0.016(2) 0.012(2) 0.021(2) 0.002(2) -0.0072(14) -0.0001(14)
N2 0.011(2) 0.013(2) 0.018(2) 0.0010(13) -0.0050(12) -0.0009(12)
C1 0.013(2) 0.016(2) 0.029(2) -0.002(2) -0.006(2) 0.0033(15)
C2 0.012(2) 0.013(2) 0.020(2) -0.001(2) -0.0019(15) 0.0014(14)
C3 0.014(2) 0.015(2) 0.023(2) -0.005(2) -0.003(2) -0.0007(15)
C4 0.010(2) 0.010(2) 0.012(2) -0.0028(15) -0.0052(13) -0.0014(14)
C5 0.013(2) 0.014(2) 0.019(2) -0.003(2) -0.006(2) -0.002(2)

loop_
_atom_site_label
_atom_site_type_symbol
_atom_site_thermal_displace_type
_atom_site_fract_x
_atom_site_fract_y
_atom_site_fract_z
_atom_site_occupancy
_atom_site_U_iso_or_equiv
Cd1 Cd Uani 0.04050(3) 0.09419(3) 0.87891(2) 1.000 0.0114(2)
Cl2 Cl Uani -0.19827(11) 0.26903(10) 0.86593(8) 1.000 0.0165(3)
Cl3 Cl Uani 0.14447(11) 0.12317(11) 1.07548(7) 1.000 0.0139(3)
O O Uani 0.0349(3) 0.5111(3) 0.7968(2) 1.000 0.0179(8)
N1 N Uani 0.2668(5) -0.0616(4) 0.8698(3) 1.000 0.0170(12)
N2 N Uani 0.2492(4) 0.2440(4) 0.8197(3) 1.000 0.0145(12)
C1 C Uani 0.4132(5) 0.0233(5) 0.8478(3) 1.000 0.0199(12)
C2 C Uani 0.3645(5) 0.1425(4) 0.7759(3) 1.000 0.0152(12)
C3 C Uani 0.3432(5) 0.3399(5) 0.8942(3) 1.000 0.0177(12)
C4 C Uani 0.2321(5) 0.4488(4) 0.9415(3) 1.000 0.0111(12)
C5 C Uani 0.1620(5) 0.5629(5) 0.8696(3) 1.000 0.0159(12)
H H Uiso -0.0279(3) 0.4361(3) 0.8182(2) 1.000 0.0220
H1A H Uiso 0.2891(5) -0.1079(4) 0.9296(3) 1.000 0.0200
H1B H Uiso 0.2420(5) -0.1257(4) 0.8198(3) 1.000 0.0200
H1C H Uiso 0.4928(5) -0.0372(5) 0.8180(3) 1.000 0.0240
H1D H Uiso 0.4676(5) 0.0612(5) 0.9115(3) 1.000 0.0240
H2 H Uiso 0.1996(4) 0.2976(4) 0.7675(3) 1.000 0.0170
H2A H Uiso 0.4644(5) 0.1923(4) 0.7605(3) 1.000 0.0180
H2B H Uiso 0.3102(5) 0.1046(4) 0.7122(3) 1.000 0.0180
H3A H Uiso 0.4272(5) 0.3896(5) 0.8600(3) 1.000 0.0210
H3B H Uiso 0.4010(5) 0.2837(5) 0.9487(3) 1.000 0.0210
H4A H Uiso 0.1396(5) 0.3992(4) 0.9675(3) 1.000 0.0130
H4B H Uiso 0.2970(5) 0.4930(4) 0.9994(3) 1.000 0.0130
H5A H Uiso 0.1168(5) 0.6381(5) 0.9088(3) 1.000 0.0190
H5B H Uiso 0.2514(5) 0.6025(5) 0.8342(3) 1.000 0.0190

loop_
_atom_type_symbol
_atom_type_description
_atom_type_scat_dispersion_real
_atom_type_scat_dispersion_imag
_atom_type_scat_source
O O 0.0492 0.0322 'International Tables Vol C Tables 4.2.6.8 and 6.1.1.4'
N N 0.0311 0.0180 'International Tables Vol C Tables 4.2.6.8 and 6.1.1.4'
Cl Cl 0.3639 0.7018 'International Tables Vol C Tables 4.2.6.8 and 6.1.1.4'
Cd Cd 0.1185 4.6533 'International Tables Vol C Tables 4.2.6.8 and 6.1.1.4'
H H 0.0000 0.0000 'International Tables Vol C Tables 4.2.6.8 and 6.1.1.4'
C C 0.0181 0.0091 'International Tables Vol C Tables 4.2.6.8 and 6.1.1.4'

loop_
_geom_angle_atom_site_label_1
_geom_angle_atom_site_label_2
_geom_angle_atom_site_label_3
_geom_angle
_geom_angle_site_symmetry_1
_geom_angle_site_symmetry_2
_geom_angle_site_symmetry_3
_geom_angle_publ_flag
Cl2 Cd1 Cl3 99.14(4) . . . yes
Cl2 Cd1 N1 172.91(10) . . . yes
Cl2 Cd1 N2 98.28(9) . . . yes
Cl2 Cd1 O 91.99(7) . . 2_546 yes
Cl2 Cd1 Cl3 94.78(4) . . 3_557 yes
Cl3 Cd1 N1 86.96(10) . . . yes
Cl3 Cd1 N2 95.44(10) . . . yes
Cl3 Cd1 O 166.84(7) . . 2_546 yes
Cl3 Cd1 Cl3 89.29(4) . . 3_557 yes
N1 Cd1 N2 77.42(13) . . . yes
O Cd1 N1 82.43(12) 2_546 . . yes
Cl3 Cd1 N1 88.87(10) 3_557 . . yes
O Cd1 N2 89.84(11) 2_546 . . yes
Cl3 Cd1 N2 165.20(9) 3_557 . . yes
Cl3 Cd1 O 82.76(7) 3_557 . 2_546 yes
Cd1 Cl3 Cd1 90.71(4) . . 3_557 yes
Cd1 O C5 128.0(2) 2_556 . . yes
Cd1 O H 116.1(2) 2_556 . . no
C5 O H 115.9(3) . . . no
Cd1 N1 C1 107.8(3) . . . yes
Cd1 N2 C2 103.3(2) . . . yes
C2 N2 C3 110.7(3) . . . yes
Cd1 N2 C3 118.4(3) . . . yes
Cd1 N1 H1B 110.2(4) . . . no
Cd1 N1 H1A 110.2(4) . . . no
H1A N1 H1B 108.5(5) . . . no
C1 N1 H1A 110.1(5) . . . no
C1 N1 H1B 110.1(5) . . . no
C3 N2 H2 108.0(4) . . . no
Cd1 N2 H2 108.0(3) . . . no
C2 N2 H2 108.0(4) . . . no
N1 C1 C2 111.8(3) . . . yes
N2 C2 C1 112.0(3) . . . yes
N2 C3 C4 113.5(3) . . . yes
C3 C4 C5 115.0(3) . . . no
O C5 C4 111.9(4) . . . yes
N1 C1 H1C 109.3(5) . . . no
N1 C1 H1D 109.2(4) . . . no
C2 C1 H1C 109.3(4) . . . no
C2 C1 H1D 109.3(5) . . . no
H1C C1 H1D 107.9(5) . . . no
N2 C2 H2A 109.2(4) . . . no
N2 C2 H2B 109.2(4) . . . no
C1 C2 H2A 109.2(4) . . . no
C1 C2 H2B 109.3(4) . . . no
H2A C2 H2B 107.9(5) . . . no
N2 C3 H3A 108.8(4) . . . no
N2 C3 H3B 108.9(5) . . . no
C4 C3 H3A 108.9(5) . . . no
C4 C3 H3B 108.9(4) . . . no
H3A C3 H3B 107.7(5) . . . no
C3 C4 H4A 108.5(4) . . . no
C3 C4 H4B 108.5(4) . . . no
C5 C4 H4A 108.5(4) . . . no
C5 C4 H4B 108.5(4) . . . no
H4A C4 H4B 107.6(5) . . . no
O C5 H5A 109.2(4) . . . no
O C5 H5B 109.2(4) . . . no
C4 C5 H5A 109.2(4) . . . no
C4 C5 H5B 109.3(4) . . . no
H5A C5 H5B 107.9(6) . . . no

loop_
_geom_bond_atom_site_label_1
_geom_bond_atom_site_label_2
_geom_bond_distance
_geom_bond_site_symmetry_1
_geom_bond_site_symmetry_2
_geom_bond_publ_flag
Cd1 Cl2 2.5246(12) . . yes
Cd1 Cl3 2.6416(12) . . yes
Cd1 N1 2.353(4) . . yes
Cd1 N2 2.386(4) . . yes
Cd1 O 2.451(3) . 2_546 yes
Cd1 Cl3 2.6410(13) . 3_557 yes
O C5 1.411(5) . . yes
O H 0.930(4) . . no
N1 C1 1.477(6) . . yes
N2 C2 1.490(5) . . yes
N2 C3 1.481(6) . . yes
N1 H1A 0.900(6) . . no
N1 H1B 0.900(5) . . no
N2 H2 0.910(5) . . no
C1 C2 1.496(6) . . no
C3 C4 1.535(6) . . no
C4 C5 1.504(6) . . no
C1 H1C 0.970(6) . . no
C1 H1D 0.971(6) . . no
C2 H2A 0.970(6) . . no
C2 H2B 0.970(6) . . no
C3 H3A 0.970(6) . . no
C3 H3B 0.970(6) . . no
C4 H4A 0.970(6) . . no
C4 H4B 0.970(6) . . no
C5 H5A 0.970(6) . . no
C5 H5B 0.970(6) . . no

loop_
_geom_contact_atom_site_label_1
_geom_contact_atom_site_label_2
_geom_contact_distance
_geom_contact_site_symmetry_1
_geom_contact_site_symmetry_2
_geom_contact_publ_flag
Cd1 O 4.085(3) . . no
Cd1 H 3.361(3) . . no
Cd1 H4A 3.180(4) . . no
Cd1 H2 3.809(4) . 2_546 no
Cd1 H1A 3.837(4) . 3_557 no
Cl2 O 3.150(3) . . no
Cl2 N1 3.476(4) . 2_556 no
Cl3 N2 3.463(4) . 4_555 no
Cl3 O 3.369(3) . 4_555 no
Cl2 H4A 3.147(4) . . no
Cl2 H 2.222(3) . . no
Cl2 H5B 3.054(4) . 2_546 no
Cl2 H4B 3.018(4) . 3_567 no
Cl2 H2A 3.001(4) . 1_455 no
Cl2 H1B 2.622(4) . 2_556 no
Cl2 H5A 3.088(4) . 3_567 no
Cl3 H5A 3.104(5) . 3_567 no
Cl3 H4A 2.968(4) . . no
Cl3 H2 2.622(4) . 4_555 no
O Cd1 4.085(3) . . no
O Cl2 3.150(3) . . no
O N2 3.054(5) . . no
O Cl3 3.369(3) . 4_554 no
O H2 2.466(5) . . no
O H2B 2.901(5) . 2_556 no
N1 Cl2 3.476(4) . 2_546 no
N2 O 3.054(5) . . no
N2 Cl3 3.463(4) . 4_554 no
N2 H 2.872(4) . . no
C1 H3B 2.802(6) . . no
C3 H1D 2.819(7) . . no
C5 H1B 3.098(6) . 1_565 no
C5 H2 2.874(6) . . no
H Cd1 3.361(3) . . no
H Cl2 2.222(3) . . no
H N2 2.872(4) . . no
H H2 2.398(4) . . no
H H4A 2.285(5) . . no
H H1B 2.435(5) . 2_556 no
H1A Cd1 3.837(4) . 3_557 no
H1B C5 3.098(6) . 1_545 no
H1B H5B 2.577(6) . 1_545 no
H1B Cl2 2.622(4) . 2_546 no
H1B H 2.435(5) . 2_546 no
H1C H3A 2.581(6) . 2_646 no
H1D C3 2.819(7) . . no
H1D H3B 2.237(7) . . no
H1D H1D 2.599(6) . 3_657 no
H2 O 2.466(5) . . no
H2 C5 2.874(6) . . no
H2 H 2.398(4) . . no
H2 Cd1 3.809(4) . 2_556 no
H2 Cl3 2.622(4) . 4_554 no
H2A Cl2 3.001(4) . 1_655 no
H2A H3A 2.314(6) . . no
H2B O 2.901(5) . 2_546 no
H3A H2A 2.314(6) . . no
H3A H5B 2.462(6) . . no
H3A H1C 2.581(6) . 2_656 no
H3B C1 2.802(6) . . no
H3B H1D 2.237(7) . . no
H4A Cd1 3.180(4) . . no
H4A Cl2 3.147(4) . . no
H4A Cl3 2.968(4) . . no
H4A H 2.285(5) . . no
H4B Cl2 3.018(4) . 3_567 no
H5A Cl2 3.088(4) . 3_567 no
H5A Cl3 3.104(5) . 3_567 no
H5B H1B 2.577(6) . 1_565 no
H5B H3A 2.462(6) . . no
H5B Cl2 3.054(4) . 2_556 no

loop_
_geom_hbond_atom_site_label_D
_geom_hbond_atom_site_label_H
_geom_hbond_atom_site_label_A
_geom_hbond_distance_DH
_geom_hbond_distance_HA
_geom_hbond_distance_DA
_geom_hbond_angle_DHA
_geom_hbond_site_symmetry_A
_geom_hbond_publ_flag
O H Cl2 0.930(4) 2.222(3) 3.150(3) 174.8(3) . yes
N1 H1B Cl2 0.900(5) 2.622(4) 3.476(4) 158.6(4) 2_546 yes
N2 H2 O 0.910(5) 2.466(5) 3.054(5) 122.6(4) . yes
N2 H2 Cl3 0.910(5) 2.622(4) 3.463(4) 154.1(4) 4_554 yes

loop_
_geom_torsion_atom_site_label_1
_geom_torsion_atom_site_label_2
_geom_torsion_atom_site_label_3
_geom_torsion_atom_site_label_4
_geom_torsion
_geom_torsion_site_symmetry_1
_geom_torsion_site_symmetry_2
_geom_torsion_site_symmetry_3
_geom_torsion_site_symmetry_4
_geom_torsion_publ_flag
Cl2 Cd1 Cl3 Cd1 94.73(4) . . . 3_557 no
N1 Cd1 Cl3 Cd1 -88.91(10) . . . 3_557 no
N2 Cd1 Cl3 Cd1 -165.95(9) . . . 3_557 no
Cl3 Cd1 Cl3 Cd1 0.00(4) 3_557 . . 3_557 no
Cl3 Cd1 N1 C1 -88.4(3) . . . . no
N2 Cd1 N1 C1 7.9(3) . . . . no
O Cd1 N1 C1 99.4(3) 2_546 . . . no
Cl3 Cd1 N1 C1 -177.7(3) 3_557 . . . no
Cl2 Cd1 N2 C2 -153.4(2) . . . . no
Cl2 Cd1 N2 C3 83.9(3) . . . . no
Cl3 Cd1 N2 C2 106.5(2) . . . . no
Cl3 Cd1 N2 C3 -16.2(3) . . . . no
N1 Cd1 N2 C2 20.9(2) . . . . no
N1 Cd1 N2 C3 -101.9(3) . . . . no
O Cd1 N2 C2 -61.4(2) 2_546 . . . no
O Cd1 N2 C3 175.8(3) 2_546 . . . no
Cl2 Cd1 O C5 4.0(3) . . 2_546 2_546 no
N1 Cd1 O C5 -171.6(3) . . 2_546 2_546 no
N2 Cd1 O C5 -94.3(3) . . 2_546 2_546 no
Cl2 Cd1 Cl3 Cd1 -99.11(4) . . 3_557 3_557 no
Cl3 Cd1 Cl3 Cd1 0.00(4) . . 3_557 3_557 no
N1 Cd1 Cl3 Cd1 86.98(10) . . 3_557 3_557 no
Cd1 O C5 C4 -149.6(3) 2_556 . . . no
H O C5 H5B 151.5(5) . . . . no
H O C5 C4 30.4(5) . . . . no
H O C5 H5A -90.7(5) . . . . no
Cd1 O C5 H5A 89.4(5) 2_556 . . . no
Cd1 O C5 H5B -28.4(6) 2_556 . . . no
Cd1 N1 C1 C2 -37.0(4) . . . . no
C3 N2 C2 C1 78.7(4) . . . . no
Cd1 N2 C3 C4 -61.8(4) . . . . no
Cd1 N2 C2 C1 -49.0(3) . . . . no
C2 N2 C3 C4 179.3(3) . . . . no
N1 C1 C2 N2 62.0(4) . . . . no
N2 C3 C4 C5 -70.6(5) . . . . no
C3 C4 C5 O 72.4(4) . . . . no
